data_4082840
loop_
_publ_author_name
'Bratko, Ielyzaveta'
'Mallet-Ladeira, Sonia'
'Teuma, Emmanuelle'
'G\'omez, Montserrat'

_publ_section_title
;
 Heteropolymetallic Complexes Linked to a 9,10-Dihydroanthracenyl Frame.
 Ruthenium as Active Spectator for Palladium Reactivity
;
_journal_issue 7
_journal_name_full Organometallics
_journal_page_first 1812
_journal_paper_doi 10.1021/om5001502
_journal_volume 33
_journal_year 2014
_chemical_compound_source 'synthesis as described'
_chemical_formula_moiety 'C36 H44 Cl2 N2 O2 Pd Ru2, 2(F6 P), 3(C3 H6 O)'
_chemical_formula_sum 'C45 H62 Cl2 F12 N2 O5 P2 Pd Ru2'
_chemical_formula_weight 1380.35
_chemical_name_systematic
;
 ?
;
_space_group_IT_number 14
_symmetry_cell_setting monoclinic
_symmetry_Int_Tables_number 14
_symmetry_space_group_name_Hall '-P 2ybc'
_symmetry_space_group_name_H-M 'P 1 21/c 1'
_atom_sites_solution_hydrogens geom
_atom_sites_solution_primary direct
_atom_sites_solution_secondary difmap
_cell_angle_alpha 90
_cell_angle_beta 99.598(4)
_cell_angle_gamma 90
_cell_formula_units_Z 4
_cell_length_a 15.5176(13)
_cell_length_b 13.3813(13)
_cell_length_c 26.017(2)
_cell_measurement_reflns_used 7848
_cell_measurement_temperature 193(2)
_cell_measurement_theta_max 23.41
_cell_measurement_theta_min 2.43
_cell_measurement_wavelength 0.71073
_cell_volume 5326.7(8)
_computing_cell_refinement 'APEX2 and SAINT (Bruker, 2008)'
_computing_data_collection 'APEX2 (Bruker, 2008)'
_computing_data_reduction 'SAINT (Bruker, 2008)'
_computing_molecular_graphics 'Ortep-3 for Windows (Farrugia, 1997)'
_computing_publication_material 'WinGX publication routines (Farrugia, 1999)'
_computing_structure_refinement 'SHELXL-97 (Sheldrick, 2008)'
_computing_structure_solution 'SHELXS-97 (Sheldrick, 2008)'
_diffrn_ambient_temperature 193(2)
_diffrn_measured_fraction_theta_full 0.992
_diffrn_measured_fraction_theta_max 0.992
_diffrn_measurement_device_type 'Bruker Kappa APEX II Quazar'
_diffrn_measurement_method 'phi and omega scans'
_diffrn_radiation_monochromator 'multilayer optics'
_diffrn_radiation_probe x-ray
_diffrn_radiation_source 'microfocus sealed tube'
_diffrn_radiation_type MoK\a
_diffrn_radiation_wavelength 0.71073
_diffrn_reflns_av_R_equivalents 0.0726
_diffrn_reflns_av_unetI/netI 0.0618
_diffrn_reflns_limit_h_max 19
_diffrn_reflns_limit_h_min -19
_diffrn_reflns_limit_k_max 16
_diffrn_reflns_limit_k_min -16
_diffrn_reflns_limit_l_max 32
_diffrn_reflns_limit_l_min -30
_diffrn_reflns_number 63160
_diffrn_reflns_theta_full 26.37
_diffrn_reflns_theta_max 26.37
_diffrn_reflns_theta_min 5.16
_diffrn_standards_decay_% 0
_diffrn_standards_interval_count 0
_diffrn_standards_interval_time 0
_diffrn_standards_number 0
_exptl_absorpt_coefficient_mu 1.141
_exptl_absorpt_correction_T_max 0.9143
_exptl_absorpt_correction_T_min 0.8720
_exptl_absorpt_correction_type multi-scan
_exptl_absorpt_process_details '(SADABS; Bruker, 2008)'
_exptl_crystal_colour colourless
_exptl_crystal_density_diffrn 1.721
_exptl_crystal_density_method 'not measured'
_exptl_crystal_description block
_exptl_crystal_F_000 2768
_exptl_crystal_size_max 0.2
_exptl_crystal_size_mid 0.1
_exptl_crystal_size_min 0.08
_refine_diff_density_max 0.602
_refine_diff_density_min -0.62
_refine_diff_density_rms 0.097
_refine_ls_extinction_method none
_refine_ls_goodness_of_fit_ref 1.027
_refine_ls_hydrogen_treatment constr
_refine_ls_matrix_type full
_refine_ls_number_parameters 923
_refine_ls_number_reflns 10824
_refine_ls_number_restraints 874
_refine_ls_restrained_S_all 1.066
_refine_ls_R_factor_all 0.0786
_refine_ls_R_factor_gt 0.0435
_refine_ls_shift/su_max 0.003
_refine_ls_shift/su_mean 0
_refine_ls_structure_factor_coef Fsqd
_refine_ls_weighting_details 'calc w=1/[\s^2^(Fo^2^)+(0.0326P)^2^+7.8885P] where P=(Fo^2^+2Fc^2^)/3'
_refine_ls_weighting_scheme calc
_refine_ls_wR_factor_gt 0.0862
_refine_ls_wR_factor_ref 0.1009
_reflns_number_gt 7272
_reflns_number_total 10824
_reflns_threshold_expression >2sigma(I)
_cod_data_source_file om5001502_si_002.cif
_cod_data_source_block 6
_cod_depositor_comments 'Adding full bibliography for 4082840.cif.'
_cod_original_sg_symbol_H-M 'P 21/c'
_cod_database_code 4082840

loop_
_symmetry_equiv_pos_as_xyz
'x, y, z'
'-x, y+1/2, -z+1/2'
'-x, -y, -z'
'x, -y-1/2, z-1/2'

loop_
_atom_site_label
_atom_site_type_symbol
_atom_site_fract_x
_atom_site_fract_y
_atom_site_fract_z
_atom_site_U_iso_or_equiv
_atom_site_adp_type
_atom_site_occupancy
_atom_site_symmetry_multiplicity
_atom_site_calc_flag
_atom_site_refinement_flags
_atom_site_disorder_assembly
_atom_site_disorder_group
C1 C 0.9157(3) 0.7444(3) 0.31909(16) 0.0328(10) Uani 1 1 d . . .
H1 H 0.9687 0.7732 0.3124 0.039 Uiso 1 1 calc R . .
C2 C 0.8905(3) 0.6487(4) 0.29942(17) 0.0386(11) Uani 1 1 d . . .
H2 H 0.9269 0.6127 0.28 0.046 Uiso 1 1 calc R . .
C3 C 0.8114(3) 0.6067(3) 0.30856(17) 0.0382(11) Uani 1 1 d . . .
H3 H 0.7944 0.5422 0.2953 0.046 Uiso 1 1 calc R . .
C4 C 0.7570(3) 0.6601(3) 0.33753(16) 0.0332(10) Uani 1 1 d . . .
H4 H 0.7033 0.6318 0.3433 0.04 Uiso 1 1 calc R . .
C5 C 0.7902(3) 0.8082(3) 0.49422(17) 0.0353(11) Uani 1 1 d . A .
H5 H 0.7368 0.7791 0.5001 0.042 Uiso 1 1 calc R . .
C6 C 0.8569(3) 0.8301(3) 0.53637(18) 0.0406(12) Uani 1 1 d . A .
H6 H 0.8482 0.8162 0.5709 0.049 Uiso 1 1 calc R . .
C7 C 0.9364(3) 0.8724(3) 0.52789(17) 0.0370(11) Uani 1 1 d . A .
H7 H 0.9804 0.8877 0.5568 0.044 Uiso 1 1 calc R . .
C8 C 0.9511(3) 0.8922(3) 0.47649(16) 0.0323(10) Uani 1 1 d . A .
H8 H 1.0054 0.9187 0.4705 0.039 Uiso 1 1 calc R . .
C9 C 0.8862(3) 0.8951(3) 0.37723(15) 0.0255(9) Uani 1 1 d . . .
C10 C 0.7368(3) 0.8178(3) 0.39383(16) 0.0299(10) Uani 1 1 d . . .
C11 C 0.7825(3) 0.7555(3) 0.35794(15) 0.0259(9) Uani 1 1 d . . .
C12 C 0.8037(3) 0.8300(3) 0.44341(15) 0.0269(9) Uani 1 1 d . . .
C13 C 0.8837(3) 0.8720(3) 0.43447(15) 0.0264(9) Uani 1 1 d . . .
C14 C 0.8628(2) 0.7974(3) 0.34863(15) 0.0239(9) Uani 1 1 d . . .
C15 C 0.8098(2) 0.9694(3) 0.35972(16) 0.0256(9) Uani 1 1 d . . .
H15 H 0.8054 0.984 0.3217 0.031 Uiso 1 1 calc R . .
C16 C 0.7223(3) 0.9242(3) 0.37065(16) 0.0277(10) Uani 1 1 d . . .
H16 H 0.6798 0.9208 0.3373 0.033 Uiso 1 1 calc R . .
C17 C 0.6895(3) 1.0003(3) 0.40735(18) 0.0368(11) Uani 1 1 d . B .
H17A H 0.625 1.0055 0.3998 0.044 Uiso 1 1 calc R . .
H17B H 0.7072 0.9799 0.4442 0.044 Uiso 1 1 calc R . .
C18 C 0.8199(3) 1.0674(3) 0.39072(17) 0.0333(10) Uani 1 1 d . B .
H18A H 0.8575 1.0574 0.425 0.04 Uiso 1 1 calc R . .
H18B H 0.8464 1.1197 0.3714 0.04 Uiso 1 1 calc R . .
C23 C 1.0201(6) 0.6422(6) 0.5199(3) 0.0457(19) Uani 0.76 1 d PDU A 1
H23 H 1.0635 0.6642 0.5478 0.055 Uiso 0.76 1 calc PR A 1
C24 C 1.0256(5) 0.6488(6) 0.4658(4) 0.0451(17) Uani 0.76 1 d PDU A 1
H24 H 1.0728 0.6761 0.4513 0.054 Uiso 0.76 1 calc PR A 1
C25 C 0.9476(7) 0.6072(7) 0.4376(3) 0.0506(19) Uani 0.76 1 d PDU A 1
H25 H 0.9331 0.6016 0.4007 0.061 Uiso 0.76 1 calc PR A 1
C26 C 0.8951(6) 0.5753(6) 0.4746(4) 0.051(2) Uani 0.76 1 d PDU A 1
H26 H 0.8394 0.5441 0.4667 0.062 Uiso 0.76 1 calc PR A 1
C27 C 0.9402(5) 0.5980(7) 0.5250(3) 0.0487(19) Uani 0.76 1 d PDU A 1
H27 H 0.9198 0.5855 0.5568 0.058 Uiso 0.76 1 calc PR A 1
C23' C 1.0303(16) 0.646(2) 0.4998(12) 0.047(3) Uani 0.24 1 d PDU A 2
H23' H 1.0836 0.6796 0.5129 0.057 Uiso 0.24 1 calc PR A 2
C24' C 0.995(2) 0.631(2) 0.4465(11) 0.047(3) Uani 0.24 1 d PDU A 2
H24' H 1.0224 0.6472 0.4176 0.057 Uiso 0.24 1 calc PR A 2
C25' C 0.9113(19) 0.587(2) 0.4439(9) 0.046(3) Uani 0.24 1 d PDU A 2
H25' H 0.8727 0.5687 0.413 0.056 Uiso 0.24 1 calc PR A 2
C26' C 0.8954(17) 0.575(2) 0.4958(12) 0.047(3) Uani 0.24 1 d PDU A 2
H26' H 0.8429 0.552 0.5059 0.056 Uiso 0.24 1 calc PR A 2
C27' C 0.973(2) 0.604(3) 0.5296(8) 0.047(3) Uani 0.24 1 d PDU A 2
H27' H 0.9833 0.5965 0.5664 0.057 Uiso 0.24 1 calc PR A 2
C28 C 0.6583(3) 0.7904(4) 0.22340(19) 0.0522(14) Uani 1 1 d . . .
H28 H 0.6036 0.7829 0.2348 0.063 Uiso 1 1 calc R . .
C30 C 0.7867(3) 0.8563(4) 0.20767(17) 0.0448(13) Uani 1 1 d . . .
H30 H 0.834 0.9012 0.2069 0.054 Uiso 1 1 calc R . .
C31 C 0.7803(4) 0.7584(4) 0.18785(18) 0.0524(14) Uani 1 1 d . . .
H31 H 0.8221 0.7259 0.1707 0.063 Uiso 1 1 calc R . .
C32 C 0.7010(4) 0.7166(4) 0.19774(19) 0.0572(15) Uani 1 1 d . . .
H32 H 0.6802 0.6511 0.1888 0.069 Uiso 1 1 calc R . .
C33 C 0.9833(3) 0.9854(4) 0.32845(17) 0.0384(11) Uani 1 1 d . . .
H33A H 0.953 1.0507 0.3267 0.046 Uiso 1 1 calc R . .
H33B H 0.9603 0.9467 0.2967 0.046 Uiso 1 1 calc R . .
O1 O 0.97044(17) 0.9314(2) 0.37454(10) 0.0298(7) Uani 1 1 d . . .
O2 O 0.66217(18) 0.7714(2) 0.40694(11) 0.0365(7) Uani 1 1 d . . .
Cl1 Cl 0.81476(8) 1.10451(10) 0.51676(5) 0.0514(3) Uani 1 1 d . . .
Cl2 Cl 0.73007(12) 1.32601(13) 0.51705(7) 0.0892(6) Uani 1 1 d . . .
Ru1 Ru 0.91371(2) 0.73522(3) 0.482463(14) 0.03485(11) Uani 1 1 d . . .
Ru2 Ru 0.78312(2) 0.75247(3) 0.271603(13) 0.03147(11) Uani 1 1 d . . .
N1 N 0.7301(2) 1.0970(3) 0.39762(13) 0.0327(9) Uani 1 1 d D . .
Pd1 Pd 0.73009(2) 1.20277(3) 0.455885(15) 0.04253(12) Uani 1 1 d D B .
C19 C 0.6912(8) 1.1482(8) 0.3471(4) 0.045(3) Uani 0.62 1 d PDU B 1
H19A H 0.7352 1.1922 0.3352 0.054 Uiso 0.62 1 calc PR B 1
H19B H 0.6724 1.0977 0.3197 0.054 Uiso 0.62 1 calc PR B 1
C20 C 0.6157(5) 1.2075(6) 0.3568(3) 0.0502(18) Uani 0.62 1 d PDU B 1
H20A H 0.5702 1.1627 0.3666 0.06 Uiso 0.62 1 calc PR B 1
H20B H 0.5902 1.2442 0.3249 0.06 Uiso 0.62 1 calc PR B 1
N2 N 0.6453(6) 1.2799(6) 0.4002(4) 0.055(2) Uani 0.62 1 d PDU B 1
C21 C 0.6904(9) 1.3679(8) 0.3826(4) 0.069(3) Uani 0.62 1 d PDU B 1
H21A H 0.647 1.4166 0.3666 0.103 Uiso 0.62 1 calc PR B 1
H21B H 0.7266 1.3467 0.3571 0.103 Uiso 0.62 1 calc PR B 1
H21C H 0.7276 1.3985 0.4126 0.103 Uiso 0.62 1 calc PR B 1
C22 C 0.5643(7) 1.3150(10) 0.4202(5) 0.075(3) Uani 0.62 1 d PDU B 1
H22A H 0.5815 1.3545 0.452 0.113 Uiso 0.62 1 calc PR B 1
H22B H 0.5302 1.2569 0.428 0.113 Uiso 0.62 1 calc PR B 1
H22C H 0.5288 1.3563 0.3936 0.113 Uiso 0.62 1 calc PR B 1
C19' C 0.6702(15) 1.1371(12) 0.3501(6) 0.046(3) Uani 0.38 1 d PDU B 2
H19C H 0.6843 1.1051 0.3182 0.055 Uiso 0.38 1 calc PR B 2
H19D H 0.6086 1.1214 0.3526 0.055 Uiso 0.38 1 calc PR B 2
C20' C 0.6816(9) 1.2451(9) 0.3473(5) 0.047(2) Uani 0.38 1 d PDU B 2
H20C H 0.6385 1.2724 0.3183 0.056 Uiso 0.38 1 calc PR B 2
H20D H 0.7408 1.2598 0.3398 0.056 Uiso 0.38 1 calc PR B 2
N2' N 0.6701(10) 1.2951(10) 0.3969(5) 0.052(3) Uani 0.38 1 d PDU B 2
C21' C 0.7063(15) 1.3985(12) 0.3995(8) 0.073(5) Uani 0.38 1 d PDU B 2
H21D H 0.6839 1.4339 0.367 0.109 Uiso 0.38 1 calc PR B 2
H21E H 0.7702 1.3955 0.4043 0.109 Uiso 0.38 1 calc PR B 2
H21F H 0.6884 1.4341 0.4289 0.109 Uiso 0.38 1 calc PR B 2
C22' C 0.5734(11) 1.3002(17) 0.3986(8) 0.065(4) Uani 0.38 1 d PDU B 2
H22D H 0.5575 1.369 0.406 0.097 Uiso 0.38 1 calc PR B 2
H22E H 0.5595 1.2557 0.426 0.097 Uiso 0.38 1 calc PR B 2
H22F H 0.5404 1.2793 0.3649 0.097 Uiso 0.38 1 calc PR B 2
C29 C 0.7104(3) 0.8761(4) 0.22896(18) 0.0457(13) Uani 1 1 d . . .
H29 H 0.6969 0.9372 0.2444 0.055 Uiso 1 1 calc R . .
C34 C 1.0800(3) 0.9998(4) 0.33316(19) 0.0545(15) Uani 1 1 d . . .
H34A H 1.1023 1.0336 0.3661 0.082 Uiso 1 1 calc R . .
H34B H 1.0925 1.0406 0.304 0.082 Uiso 1 1 calc R . .
H34C H 1.1085 0.9346 0.3325 0.082 Uiso 1 1 calc R . .
C35 C 0.5838(3) 0.7741(4) 0.3677(2) 0.0484(13) Uani 1 1 d . . .
H35A H 0.5985 0.7618 0.3327 0.058 Uiso 1 1 calc R . .
H35B H 0.5553 0.8403 0.3676 0.058 Uiso 1 1 calc R . .
C36 C 0.5241(4) 0.6942(5) 0.3814(3) 0.081(2) Uani 1 1 d . . .
H36A H 0.5536 0.6293 0.3823 0.121 Uiso 1 1 calc R . .
H36B H 0.4709 0.6925 0.3552 0.121 Uiso 1 1 calc R . .
H36C H 0.5086 0.7083 0.4157 0.121 Uiso 1 1 calc R . .
C37 C 0.2163(4) 0.6575(5) 0.2926(2) 0.0656(17) Uani 1 1 d . . .
C38 C 0.2825(5) 0.7359(7) 0.2983(3) 0.119(3) Uani 1 1 d . . .
H38A H 0.333 0.7132 0.2833 0.179 Uiso 1 1 calc R . .
H38B H 0.301 0.7508 0.3354 0.179 Uiso 1 1 calc R . .
H38C H 0.258 0.7962 0.2801 0.179 Uiso 1 1 calc R . .
C39 C 0.1496(5) 0.6627(7) 0.3277(3) 0.112(3) Uani 1 1 d . . .
H39A H 0.0959 0.6294 0.311 0.167 Uiso 1 1 calc R . .
H39B H 0.137 0.7328 0.3344 0.167 Uiso 1 1 calc R . .
H39C H 0.1721 0.6293 0.3607 0.167 Uiso 1 1 calc R . .
O3 O 0.2125(4) 0.5922(4) 0.2607(2) 0.1008(16) Uani 1 1 d . . .
O4 O 0.5063(5) 0.5571(7) 0.0670(3) 0.120(3) Uani 0.71 1 d PDU C 1
C41 C 0.6697(7) 0.5601(12) 0.0829(5) 0.115(4) Uani 0.71 1 d PDU C 1
H41A H 0.6688 0.6322 0.0895 0.173 Uiso 0.71 1 calc PR C 1
H41B H 0.7024 0.5468 0.0546 0.173 Uiso 0.71 1 calc PR C 1
H41C H 0.6979 0.5258 0.1146 0.173 Uiso 0.71 1 calc PR C 1
C40 C 0.5693(7) 0.5191(10) 0.0666(6) 0.104(3) Uani 0.71 1 d PDU C 1
C42 C 0.5896(9) 0.4015(10) 0.0667(7) 0.133(4) Uani 0.71 1 d PDU C 1
H42A H 0.5381 0.3643 0.0732 0.199 Uiso 0.71 1 calc PR C 1
H42B H 0.6392 0.3865 0.0942 0.199 Uiso 0.71 1 calc PR C 1
H42C H 0.6039 0.382 0.0328 0.199 Uiso 0.71 1 calc PR C 1
O4' O 0.6325(14) 0.5843(19) 0.0547(10) 0.128(5) Uani 0.29 1 d PDU D 2
C41' C 0.670(2) 0.450(3) 0.1149(12) 0.151(7) Uani 0.29 1 d PDU D 2
H41D H 0.6993 0.4018 0.0955 0.226 Uiso 0.29 1 calc PR D 2
H41E H 0.6367 0.4142 0.1382 0.226 Uiso 0.29 1 calc PR D 2
H41F H 0.713 0.4935 0.1356 0.226 Uiso 0.29 1 calc PR D 2
C40' C 0.602(2) 0.519(2) 0.0734(15) 0.120(4) Uani 0.29 1 d PDU D 2
C42' C 0.548(2) 0.420(2) 0.0509(16) 0.127(6) Uani 0.29 1 d PDU D 2
H42D H 0.4903 0.439 0.0324 0.191 Uiso 0.29 1 calc PR D 2
H42E H 0.5414 0.3752 0.0799 0.191 Uiso 0.29 1 calc PR D 2
H42F H 0.5804 0.385 0.0269 0.191 Uiso 0.29 1 calc PR D 2
P1 P 0.5382(3) 0.4918(3) 0.24515(16) 0.0592(8) Uani 0.76 1 d PDU E 1
F1 F 0.5341(6) 0.6086(4) 0.2520(3) 0.112(2) Uani 0.76 1 d PDU E 1
F2 F 0.5630(6) 0.5073(6) 0.1897(2) 0.132(2) Uani 0.76 1 d PDU E 1
F3 F 0.5442(5) 0.3738(4) 0.2387(3) 0.100(2) Uani 0.76 1 d PDU E 1
F4 F 0.5142(4) 0.4745(5) 0.3003(2) 0.1052(17) Uani 0.76 1 d PDU E 1
F5 F 0.6378(3) 0.4934(6) 0.2693(3) 0.133(2) Uani 0.76 1 d PDU E 1
F6 F 0.4407(3) 0.4838(4) 0.2193(3) 0.0965(18) Uani 0.76 1 d PDU E 1
P1' P 0.5379(11) 0.5015(14) 0.2446(6) 0.086(3) Uani 0.24 1 d PDU F 2
F1' F 0.5367(17) 0.6149(14) 0.2273(10) 0.106(5) Uani 0.24 1 d PDU F 2
F2' F 0.4966(16) 0.4789(15) 0.1866(7) 0.116(4) Uani 0.24 1 d PDU F 2
F3' F 0.5368(15) 0.3904(13) 0.2643(9) 0.102(4) Uani 0.24 1 d PDU F 2
F4' F 0.5816(13) 0.5306(14) 0.3007(6) 0.105(4) Uani 0.24 1 d PDU F 2
F5' F 0.6315(11) 0.4908(15) 0.2287(9) 0.105(4) Uani 0.24 1 d PDU F 2
F6' F 0.4430(9) 0.5182(14) 0.2571(8) 0.100(4) Uani 0.24 1 d PDU F 2
P2 P 0.04632(9) 0.83710(10) 0.17975(5) 0.0432(3) Uani 1 1 d D . .
F7 F 0.1347(5) 0.8600(8) 0.2158(4) 0.089(3) Uani 0.54 1 d PDU G 1
F8 F 0.0663(7) 0.9251(7) 0.1415(4) 0.078(3) Uani 0.54 1 d PDU G 1
F9 F -0.0469(4) 0.8259(7) 0.1430(3) 0.079(2) Uani 0.54 1 d PDU G 1
F10 F 0.0203(11) 0.7572(11) 0.2176(6) 0.100(5) Uani 0.54 1 d PDU G 1
F11 F 0.0850(6) 0.7626(6) 0.1458(4) 0.105(2) Uani 0.54 1 d PDU G 1
F12 F 0.0016(5) 0.9222(6) 0.2101(3) 0.095(2) Uani 0.54 1 d PDU G 1
F7' F 0.1036(7) 0.9015(7) 0.2244(4) 0.081(3) Uani 0.46 1 d PDU G 2
F8' F 0.0978(7) 0.8896(9) 0.1393(5) 0.075(3) Uani 0.46 1 d PDU G 2
F9' F -0.0023(8) 0.7666(7) 0.1359(3) 0.090(3) Uani 0.46 1 d PDU G 2
F10' F 0.0005(12) 0.7854(13) 0.2218(7) 0.088(4) Uani 0.46 1 d PDU G 2
F11' F 0.1223(5) 0.7545(6) 0.1903(4) 0.083(2) Uani 0.46 1 d PDU G 2
F12' F -0.0226(6) 0.9169(7) 0.1680(4) 0.101(2) Uani 0.46 1 d PDU G 2
O5 O 0.2918(7) 0.3441(7) 0.4289(3) 0.139(3) Uani 0.74 1 d PDU H 1
C44 C 0.3589(14) 0.4953(14) 0.4039(7) 0.100(4) Uani 0.74 1 d PDU H 1
H44A H 0.4159 0.4815 0.3939 0.15 Uiso 0.74 1 calc PR H 1
H44B H 0.3611 0.5595 0.4222 0.15 Uiso 0.74 1 calc PR H 1
H44C H 0.3141 0.4982 0.3725 0.15 Uiso 0.74 1 calc PR H 1
C43 C 0.3363(8) 0.4127(12) 0.4395(4) 0.088(3) Uani 0.74 1 d PDU H 1
C45 C 0.3832(8) 0.4117(9) 0.4926(4) 0.109(4) Uani 0.74 1 d PDU H 1
H45A H 0.346 0.4397 0.5159 0.163 Uiso 0.74 1 calc PR H 1
H45B H 0.4365 0.452 0.4947 0.163 Uiso 0.74 1 calc PR H 1
H45C H 0.3989 0.3429 0.503 0.163 Uiso 0.74 1 calc PR H 1
O5' O 0.368(3) 0.480(3) 0.3940(15) 0.106(6) Uani 0.26 1 d PDU I 2
C44' C 0.2457(19) 0.422(3) 0.4253(12) 0.104(6) Uani 0.26 1 d PDU I 2
H44D H 0.2197 0.4868 0.4143 0.155 Uiso 0.26 1 calc PR I 2
H44E H 0.2336 0.4057 0.4601 0.155 Uiso 0.26 1 calc PR I 2
H44F H 0.2205 0.3703 0.4006 0.155 Uiso 0.26 1 calc PR I 2
C43' C 0.3415(19) 0.426(4) 0.4266(13) 0.102(4) Uani 0.26 1 d PDU I 2
C45' C 0.409(2) 0.444(3) 0.4732(12) 0.119(6) Uani 0.26 1 d PDU I 2
H45D H 0.4519 0.3901 0.4767 0.179 Uiso 0.26 1 calc PR I 2
H45E H 0.3807 0.4461 0.5044 0.179 Uiso 0.26 1 calc PR I 2
H45F H 0.4378 0.5081 0.4696 0.179 Uiso 0.26 1 calc PR I 2

loop_
_atom_site_aniso_label
_atom_site_aniso_U_11
_atom_site_aniso_U_22
_atom_site_aniso_U_33
_atom_site_aniso_U_23
_atom_site_aniso_U_13
_atom_site_aniso_U_12
C1 0.029(2) 0.038(3) 0.030(2) -0.007(2) 0.0006(19) 0.002(2)
C2 0.042(3) 0.038(3) 0.034(3) -0.007(2) -0.001(2) 0.009(2)
C3 0.053(3) 0.026(3) 0.033(3) -0.005(2) -0.002(2) 0.010(2)
C4 0.038(2) 0.028(3) 0.031(2) 0.002(2) -0.001(2) 0.000(2)
C5 0.048(3) 0.030(3) 0.031(3) 0.003(2) 0.013(2) 0.004(2)
C6 0.062(3) 0.034(3) 0.027(3) 0.002(2) 0.012(2) 0.009(2)
C7 0.054(3) 0.029(3) 0.024(2) -0.003(2) -0.005(2) 0.007(2)
C8 0.035(2) 0.027(3) 0.031(3) -0.004(2) -0.003(2) 0.0037(19)
C9 0.028(2) 0.024(2) 0.024(2) 0.0000(18) 0.0038(17) -0.0007(18)
C10 0.030(2) 0.027(2) 0.032(2) -0.001(2) 0.0070(19) -0.0007(18)
C11 0.030(2) 0.024(2) 0.022(2) 0.0023(18) -0.0009(17) 0.0008(18)
C12 0.034(2) 0.019(2) 0.027(2) -0.0001(18) 0.0017(18) 0.0063(18)
C13 0.031(2) 0.021(2) 0.026(2) -0.0002(18) 0.0014(18) 0.0052(18)
C14 0.029(2) 0.021(2) 0.019(2) 0.0003(17) -0.0026(17) 0.0056(17)
C15 0.031(2) 0.022(2) 0.022(2) 0.0017(18) -0.0005(18) 0.0021(18)
C16 0.027(2) 0.024(2) 0.029(2) 0.0027(19) -0.0023(18) 0.0036(18)
C17 0.029(2) 0.034(3) 0.049(3) -0.003(2) 0.009(2) 0.002(2)
C18 0.038(2) 0.025(2) 0.037(3) 0.001(2) 0.008(2) 0.0020(19)
C23 0.064(4) 0.039(4) 0.030(3) 0.008(3) -0.005(3) 0.019(3)
C24 0.063(4) 0.040(3) 0.030(4) -0.002(3) 0.001(3) 0.020(3)
C25 0.072(5) 0.031(4) 0.043(3) -0.007(3) -0.008(3) 0.024(4)
C26 0.073(4) 0.024(3) 0.050(5) -0.002(4) -0.010(4) 0.012(3)
C27 0.067(5) 0.033(3) 0.042(3) 0.010(3) -0.006(3) 0.017(4)
C23' 0.064(5) 0.038(5) 0.036(6) 0.002(6) -0.005(6) 0.019(5)
C24' 0.066(6) 0.036(6) 0.036(5) -0.003(5) -0.001(5) 0.021(5)
C25' 0.067(6) 0.028(6) 0.039(5) -0.001(6) -0.007(5) 0.020(5)
C26' 0.067(5) 0.028(5) 0.039(6) 0.005(6) -0.005(5) 0.016(5)
C27' 0.066(6) 0.034(5) 0.036(5) 0.007(5) -0.007(5) 0.019(6)
C28 0.046(3) 0.069(4) 0.035(3) 0.014(3) -0.014(2) -0.005(3)
C30 0.053(3) 0.049(3) 0.029(3) 0.009(2) -0.001(2) -0.003(3)
C31 0.069(4) 0.062(4) 0.025(3) -0.003(3) 0.003(2) 0.007(3)
C32 0.080(4) 0.050(4) 0.032(3) -0.003(3) -0.018(3) -0.014(3)
C33 0.041(3) 0.044(3) 0.032(3) 0.002(2) 0.012(2) -0.002(2)
O1 0.0296(15) 0.0339(17) 0.0250(16) 0.0012(13) 0.0020(12) -0.0031(13)
O2 0.0330(16) 0.0386(19) 0.0392(18) -0.0012(15) 0.0098(14) -0.0096(14)
Cl1 0.0563(8) 0.0577(9) 0.0379(7) -0.0038(6) 0.0015(6) 0.0157(6)
Cl2 0.1074(13) 0.0762(12) 0.0779(11) -0.0419(10) -0.0025(10) 0.0354(10)
Ru1 0.0495(2) 0.0265(2) 0.0261(2) 0.00257(16) -0.00094(17) 0.00815(17)
Ru2 0.0343(2) 0.0326(2) 0.0256(2) -0.00323(16) -0.00014(15) -0.00038(16)
N1 0.036(2) 0.026(2) 0.034(2) 0.0003(16) 0.0000(16) 0.0079(16)
Pd1 0.0437(2) 0.0371(2) 0.0453(2) -0.00978(18) 0.00325(17) 0.01243(17)
C19 0.050(6) 0.036(4) 0.046(4) 0.000(3) -0.003(4) 0.013(4)
C20 0.051(4) 0.038(4) 0.057(4) 0.002(3) -0.004(3) 0.014(3)
N2 0.054(5) 0.038(4) 0.067(4) -0.007(3) -0.004(4) 0.019(3)
C21 0.088(7) 0.047(6) 0.060(7) 0.002(5) -0.021(5) 0.006(5)
C22 0.060(5) 0.061(7) 0.097(9) -0.019(6) -0.010(5) 0.042(5)
C19' 0.051(7) 0.033(5) 0.048(5) 0.000(5) -0.006(5) 0.011(5)
C20' 0.047(5) 0.037(4) 0.052(4) 0.001(4) -0.004(4) 0.013(4)
N2' 0.053(5) 0.038(5) 0.063(5) -0.008(4) 0.002(5) 0.016(5)
C21' 0.075(9) 0.048(8) 0.080(11) -0.007(7) -0.034(9) 0.000(7)
C22' 0.063(7) 0.062(9) 0.069(10) -0.025(8) 0.012(7) 0.017(7)
C29 0.053(3) 0.048(3) 0.032(3) 0.006(2) -0.006(2) 0.013(3)
C34 0.055(3) 0.071(4) 0.041(3) 0.002(3) 0.018(3) -0.021(3)
C35 0.030(2) 0.054(3) 0.060(3) -0.003(3) 0.005(2) -0.004(2)
C36 0.051(4) 0.075(5) 0.115(6) 0.005(4) 0.013(4) -0.025(3)
C37 0.074(4) 0.061(4) 0.055(4) 0.008(3) -0.007(3) 0.025(4)
C38 0.089(6) 0.134(8) 0.117(7) 0.005(6) -0.032(5) -0.024(5)
C39 0.080(5) 0.153(9) 0.102(6) -0.005(6) 0.015(5) 0.031(5)
O3 0.137(4) 0.068(3) 0.096(4) -0.009(3) 0.015(3) 0.024(3)
O4 0.080(5) 0.148(7) 0.146(6) 0.009(5) 0.058(5) 0.010(4)
C41 0.091(7) 0.148(9) 0.117(9) -0.019(8) 0.049(7) -0.005(7)
C40 0.072(6) 0.135(7) 0.118(7) 0.005(6) 0.055(6) -0.011(5)
C42 0.104(9) 0.134(7) 0.167(11) 0.016(9) 0.043(8) -0.005(6)
O4' 0.096(11) 0.151(11) 0.144(12) 0.015(9) 0.044(9) -0.008(9)
C41' 0.142(14) 0.161(15) 0.148(14) 0.009(12) 0.020(11) 0.006(13)
C40' 0.094(9) 0.144(8) 0.133(8) 0.009(7) 0.048(8) -0.002(7)
C42' 0.106(13) 0.143(11) 0.139(13) 0.018(12) 0.039(11) -0.003(10)
P1 0.0455(14) 0.0532(16) 0.0704(16) 0.0035(14) -0.0150(13) -0.0208(13)
F1 0.151(5) 0.057(3) 0.130(6) -0.008(3) 0.027(5) -0.030(3)
F2 0.156(5) 0.157(5) 0.090(4) -0.001(4) 0.044(4) -0.059(5)
F3 0.103(4) 0.064(3) 0.130(6) -0.009(3) 0.008(4) 0.006(3)
F4 0.118(4) 0.127(5) 0.071(3) 0.009(3) 0.016(3) -0.009(4)
F5 0.054(3) 0.166(5) 0.163(5) 0.004(5) -0.028(4) -0.037(3)
F6 0.055(3) 0.102(4) 0.115(4) 0.027(4) -0.037(3) -0.020(3)
P1' 0.070(5) 0.081(5) 0.097(5) 0.008(5) -0.018(5) -0.019(5)
F1' 0.099(9) 0.074(7) 0.138(12) 0.027(8) 0.002(10) -0.014(7)
F2' 0.104(8) 0.125(9) 0.099(6) -0.003(7) -0.037(7) -0.018(9)
F3' 0.100(8) 0.073(7) 0.119(9) 0.015(7) -0.018(8) -0.009(7)
F4' 0.088(8) 0.113(8) 0.099(7) -0.015(7) -0.031(7) 0.001(8)
F5' 0.077(6) 0.115(8) 0.119(9) 0.005(9) -0.003(6) -0.001(7)
F6' 0.068(6) 0.101(8) 0.125(9) 0.017(8) -0.007(6) -0.013(6)
P2 0.0509(8) 0.0455(8) 0.0343(7) -0.0001(6) 0.0105(6) 0.0003(6)
F7 0.061(4) 0.125(7) 0.076(5) 0.021(5) -0.007(4) 0.001(4)
F8 0.107(7) 0.061(5) 0.063(4) 0.016(4) 0.005(5) -0.021(5)
F9 0.065(4) 0.111(6) 0.057(4) 0.001(4) -0.003(3) -0.025(4)
F10 0.113(9) 0.101(8) 0.090(6) 0.044(6) 0.025(6) -0.017(7)
F11 0.124(5) 0.075(4) 0.121(5) -0.026(4) 0.039(5) 0.035(4)
F12 0.112(5) 0.103(5) 0.075(4) -0.043(4) 0.025(4) 0.021(4)
F7' 0.114(6) 0.070(6) 0.055(4) -0.021(4) 0.001(5) -0.010(5)
F8' 0.078(7) 0.099(9) 0.049(4) 0.021(6) 0.018(5) -0.024(6)
F9' 0.115(6) 0.078(5) 0.063(4) -0.001(4) -0.029(5) -0.037(5)
F10' 0.079(7) 0.126(10) 0.069(5) 0.035(6) 0.043(4) 0.003(7)
F11' 0.076(4) 0.087(5) 0.081(5) 0.001(4) 0.002(4) 0.042(4)
F12' 0.101(5) 0.098(5) 0.101(5) 0.014(5) 0.008(5) 0.035(4)
O5 0.217(8) 0.125(6) 0.076(4) 0.001(5) 0.029(5) -0.093(6)
C44 0.161(9) 0.079(7) 0.074(7) -0.011(6) 0.061(6) -0.007(7)
C43 0.124(6) 0.086(6) 0.064(6) -0.019(5) 0.042(5) -0.045(5)
C45 0.139(9) 0.092(8) 0.093(7) 0.025(6) 0.011(6) -0.022(7)
O5' 0.144(10) 0.089(11) 0.093(11) -0.006(10) 0.045(9) -0.017(10)
C44' 0.144(9) 0.097(12) 0.077(11) -0.032(11) 0.037(9) -0.058(11)
C43' 0.144(8) 0.094(8) 0.076(8) -0.016(7) 0.043(7) -0.037(7)
C45' 0.150(11) 0.107(13) 0.101(11) -0.002(11) 0.019(10) -0.021(12)

loop_
_atom_type_symbol
_atom_type_description
_atom_type_scat_dispersion_real
_atom_type_scat_dispersion_imag
_atom_type_scat_source
C C 0.0033 0.0016 'International Tables Vol C Tables 4.2.6.8 and 6.1.1.4'
H H 0 0 'International Tables Vol C Tables 4.2.6.8 and 6.1.1.4'
N N 0.0061 0.0033 'International Tables Vol C Tables 4.2.6.8 and 6.1.1.4'
O O 0.0106 0.006 'International Tables Vol C Tables 4.2.6.8 and 6.1.1.4'
F F 0.0171 0.0103 'International Tables Vol C Tables 4.2.6.8 and 6.1.1.4'
P P 0.1023 0.0942 'International Tables Vol C Tables 4.2.6.8 and 6.1.1.4'
Cl Cl 0.1484 0.1585 'International Tables Vol C Tables 4.2.6.8 and 6.1.1.4'
Ru Ru -1.2594 0.8363 'International Tables Vol C Tables 4.2.6.8 and 6.1.1.4'
Pd Pd -0.9988 1.0072 'International Tables Vol C Tables 4.2.6.8 and 6.1.1.4'

loop_
_geom_angle_atom_site_label_1
_geom_angle_atom_site_label_2
_geom_angle_atom_site_label_3
_geom_angle
C14 C1 C2 120.3(4)
C14 C1 Ru2 73.1(2)
C2 C1 Ru2 70.5(2)
C14 C1 H1 119.9
C2 C1 H1 119.9
Ru2 C1 H1 128.9
C3 C2 C1 120.0(4)
C3 C2 Ru2 70.9(3)
C1 C2 Ru2 72.3(2)
C3 C2 H2 120
C1 C2 H2 120
Ru2 C2 H2 129.1
C2 C3 C4 120.2(4)
C2 C3 Ru2 71.7(3)
C4 C3 Ru2 71.9(3)
C2 C3 H3 119.9
C4 C3 H3 119.9
Ru2 C3 H3 128.8
C11 C4 C3 120.1(4)
C11 C4 Ru2 73.1(2)
C3 C4 Ru2 70.5(3)
C11 C4 H4 119.9
C3 C4 H4 119.9
Ru2 C4 H4 128.7
C12 C5 C6 118.9(4)
C12 C5 Ru1 72.1(2)
C6 C5 Ru1 70.0(3)
C12 C5 H5 120.5
C6 C5 H5 120.5
Ru1 C5 H5 129.7
C7 C6 C5 120.8(4)
C7 C6 Ru1 71.0(3)
C5 C6 Ru1 72.7(3)
C7 C6 H6 119.6
C5 C6 H6 119.6
Ru1 C6 H6 129.1
C6 C7 C8 120.4(4)
C6 C7 Ru1 71.3(3)
C8 C7 Ru1 71.5(2)
C6 C7 H7 119.8
C8 C7 H7 119.8
Ru1 C7 H7 129.8
C13 C8 C7 118.7(4)
C13 C8 Ru1 72.5(2)
C7 C8 Ru1 70.6(3)
C13 C8 H8 120.6
C7 C8 H8 120.6
Ru1 C8 H8 128.4
O1 C9 C14 114.9(3)
O1 C9 C13 107.0(3)
C14 C9 C13 105.1(3)
O1 C9 C15 115.7(3)
C14 C9 C15 107.4(3)
C13 C9 C15 105.8(3)
O2 C10 C11 113.3(3)
O2 C10 C12 108.3(3)
C11 C10 C12 104.9(3)
O2 C10 C16 115.4(3)
C11 C10 C16 108.6(3)
C12 C10 C16 105.4(3)
C4 C11 C14 119.3(4)
C4 C11 C10 126.8(4)
C14 C11 C10 113.7(3)
C4 C11 Ru2 69.9(2)
C14 C11 Ru2 71.8(2)
C10 C11 Ru2 135.0(3)
C5 C12 C13 120.7(4)
C5 C12 C10 125.9(4)
C13 C12 C10 113.3(3)
C5 C12 Ru1 71.1(2)
C13 C12 Ru1 71.1(2)
C10 C12 Ru1 133.4(3)
C8 C13 C12 120.5(4)
C8 C13 C9 125.6(4)
C12 C13 C9 113.9(3)
C8 C13 Ru1 70.3(2)
C12 C13 Ru1 71.8(2)
C9 C13 Ru1 132.7(3)
C1 C14 C11 120.1(4)
C1 C14 C9 126.1(4)
C11 C14 C9 113.6(3)
C1 C14 Ru2 70.3(2)
C11 C14 Ru2 71.3(2)
C9 C14 Ru2 135.7(3)
C18 C15 C16 104.6(3)
C18 C15 C9 112.8(3)
C16 C15 C9 110.1(3)
C18 C15 H15 109.8
C16 C15 H15 109.8
C9 C15 H15 109.8
C17 C16 C10 114.1(3)
C17 C16 C15 104.2(3)
C10 C16 C15 110.8(3)
C17 C16 H16 109.2
C10 C16 H16 109.2
C15 C16 H16 109.2
N1 C17 C16 106.2(3)
N1 C17 H17A 110.5
C16 C17 H17A 110.5
N1 C17 H17B 110.5
C16 C17 H17B 110.5
H17A C17 H17B 108.7
N1 C18 C15 106.0(3)
N1 C18 H18A 110.5
C15 C18 H18A 110.5
N1 C18 H18B 110.5
C15 C18 H18B 110.5
H18A C18 H18B 108.7
C27 C23 C24 108.5(7)
C27 C23 Ru1 70.4(5)
C24 C23 Ru1 71.7(4)
C27 C23 H23 125.7
C24 C23 H23 125.7
Ru1 C23 H23 123.8
C25 C24 C23 107.5(7)
C25 C24 Ru1 71.0(4)
C23 C24 Ru1 70.0(4)
C25 C24 H24 126.3
C23 C24 H24 126.3
Ru1 C24 H24 124.4
C24 C25 C26 107.6(7)
C24 C25 Ru1 71.1(4)
C26 C25 Ru1 70.0(5)
C24 C25 H25 126.2
C26 C25 H25 126.2
Ru1 C25 H25 124.2
C27 C26 C25 108.1(7)
C27 C26 Ru1 70.2(5)
C25 C26 Ru1 71.7(5)
C27 C26 H26 125.9
C25 C26 H26 125.9
Ru1 C26 H26 123.8
C23 C27 C26 108.3(7)
C23 C27 Ru1 71.8(5)
C26 C27 Ru1 71.5(5)
C23 C27 H27 125.9
C26 C27 H27 125.9
Ru1 C27 H27 122.5
C27' C23' C24' 107.6(16)
C27' C23' Ru1 75.2(18)
C24' C23' Ru1 72.6(15)
C27' C23' H23' 126.2
C24' C23' H23' 126.2
Ru1 C23' H23' 118
C25' C24' C23' 108.0(16)
C25' C24' Ru1 72.4(15)
C23' C24' Ru1 69.2(15)
C25' C24' H24' 126
C23' C24' H24' 126
Ru1 C24' H24' 124
C24' C25' C26' 107.7(16)
C24' C25' Ru1 70.2(15)
C26' C25' Ru1 70.3(17)
C24' C25' H25' 126.1
C26' C25' H25' 126.1
Ru1 C25' H25' 125
C27' C26' C25' 107.3(17)
C27' C26' Ru1 73.2(17)
C25' C26' Ru1 72.2(16)
C27' C26' H26' 126.4
C25' C26' H26' 126.4
Ru1 C26' H26' 120.1
C23' C27' C26' 108.7(16)
C23' C27' Ru1 67.8(17)
C26' C27' Ru1 69.6(17)
C23' C27' H27' 125.7
C26' C27' H27' 125.7
Ru1 C27' H27' 128.6
C29 C28 C32 108.2(5)
C29 C28 Ru2 71.8(3)
C32 C28 Ru2 70.6(3)
C29 C28 H28 125.9
C32 C28 H28 125.9
Ru2 C28 H28 123.2
C31 C30 C29 107.8(5)
C31 C30 Ru2 71.1(3)
C29 C30 Ru2 71.9(3)
C31 C30 H30 126.1
C29 C30 H30 126.1
Ru2 C30 H30 122.6
C30 C31 C32 108.2(5)
C30 C31 Ru2 71.2(3)
C32 C31 Ru2 71.1(3)
C30 C31 H31 125.9
C32 C31 H31 125.9
Ru2 C31 H31 123.5
C31 C32 C28 107.5(5)
C31 C32 Ru2 71.0(3)
C28 C32 Ru2 71.4(3)
C31 C32 H32 126.3
C28 C32 H32 126.3
Ru2 C32 H32 123
O1 C33 C34 105.8(4)
O1 C33 H33A 110.6
C34 C33 H33A 110.6
O1 C33 H33B 110.6
C34 C33 H33B 110.6
H33A C33 H33B 108.7
C9 O1 C33 118.2(3)
C10 O2 C35 116.5(3)
C27 Ru1 C23' 48.4(8)
C27 Ru1 C26 38.3(3)
C23' Ru1 C26 64.4(7)
C27 Ru1 C23 37.9(3)
C23' Ru1 C23 15.3(8)
C26 Ru1 C23 63.5(3)
C27 Ru1 C7 116.2(3)
C23' Ru1 C7 107.3(7)
C26 Ru1 C7 153.0(3)
C23 Ru1 C7 101.4(2)
C27 Ru1 C6 103.3(3)
C23' Ru1 C6 127.0(8)
C26 Ru1 C6 125.0(3)
C23 Ru1 C6 113.8(2)
C7 Ru1 C6 37.63(17)
C27 Ru1 C25 64.1(3)
C23' Ru1 C25 53.8(7)
C26 Ru1 C25 38.3(3)
C23 Ru1 C25 63.7(3)
C7 Ru1 C25 156.6(3)
C6 Ru1 C25 163.2(3)
C27 Ru1 C24 63.9(3)
C23' Ru1 C24 23.3(7)
C26 Ru1 C24 63.7(3)
C23 Ru1 C24 38.3(3)
C7 Ru1 C24 119.4(3)
C6 Ru1 C24 148.5(3)
C25 Ru1 C24 37.9(3)
C27 Ru1 C24' 66.5(7)
C23' Ru1 C24' 38.2(6)
C26 Ru1 C24' 53.6(7)
C23 Ru1 C24' 51.5(8)
C7 Ru1 C24' 135.7(9)
C6 Ru1 C24' 165.2(8)
C25 Ru1 C24' 21.0(7)
C24 Ru1 C24' 17.8(7)
C27 Ru1 C8 145.7(3)
C23' Ru1 C8 108.7(7)
C26 Ru1 C8 166.8(3)
C23 Ru1 C8 113.0(3)
C7 Ru1 C8 37.88(16)
C6 Ru1 C8 68.17(17)
C25 Ru1 C8 128.5(3)
C24 Ru1 C8 105.3(2)
C24' Ru1 C8 113.7(7)
C27 Ru1 C26' 26.3(7)
C23' Ru1 C26' 63.5(8)
C26 Ru1 C26' 14.5(7)
C23 Ru1 C26' 58.5(7)
C7 Ru1 C26' 138.5(8)
C6 Ru1 C26' 112.9(8)
C25 Ru1 C26' 50.9(7)
C24 Ru1 C26' 69.1(7)
C24' Ru1 C26' 62.9(8)
C8 Ru1 C26' 171.4(7)
C27 Ru1 C5 113.6(3)
C23' Ru1 C5 158.7(9)
C26 Ru1 C5 110.1(3)
C23 Ru1 C5 143.4(3)
C7 Ru1 C5 67.64(17)
C6 Ru1 C5 37.30(16)
C25 Ru1 C5 135.2(3)
C24 Ru1 C5 173.0(3)
C24' Ru1 C5 155.6(9)
C8 Ru1 C5 80.39(16)
C26' Ru1 C5 105.7(7)
C31 Ru2 C32 37.9(2)
C31 Ru2 C30 37.69(19)
C32 Ru2 C30 63.3(2)
C31 Ru2 C28 63.2(2)
C32 Ru2 C28 37.9(2)
C30 Ru2 C28 63.01(19)
C31 Ru2 C3 116.27(19)
C32 Ru2 C3 103.70(19)
C30 Ru2 C3 151.30(19)
C28 Ru2 C3 123.6(2)
C31 Ru2 C29 62.8(2)
C32 Ru2 C29 62.8(2)
C30 Ru2 C29 37.73(18)
C28 Ru2 C29 37.19(19)
C3 Ru2 C29 160.49(19)
C31 Ru2 C2 103.94(19)
C32 Ru2 C2 116.9(2)
C30 Ru2 C2 122.74(19)
C28 Ru2 C2 152.5(2)
C3 Ru2 C2 37.41(17)
C29 Ru2 C2 160.08(19)
C31 Ru2 C4 145.55(19)
C32 Ru2 C4 114.04(19)
C30 Ru2 C4 169.76(18)
C28 Ru2 C4 108.45(18)
C3 Ru2 C4 37.59(16)
C29 Ru2 C4 132.03(18)
C2 Ru2 C4 67.48(17)
C31 Ru2 C1 114.95(19)
C32 Ru2 C1 146.5(2)
C30 Ru2 C1 108.50(18)
C28 Ru2 C1 169.14(19)
C3 Ru2 C1 67.18(17)
C29 Ru2 C1 131.96(18)
C2 Ru2 C1 37.23(16)
C4 Ru2 C1 79.22(16)
C31 Ru2 C11 176.57(18)
C32 Ru2 C11 141.9(2)
C30 Ru2 C11 139.24(17)
C28 Ru2 C11 114.73(18)
C3 Ru2 C11 67.09(15)
C29 Ru2 C11 113.82(17)
C2 Ru2 C11 79.13(16)
C4 Ru2 C11 36.99(15)
C1 Ru2 C11 66.57(15)
C31 Ru2 C14 142.92(19)
C32 Ru2 C14 176.57(19)
C30 Ru2 C14 115.43(17)
C28 Ru2 C14 138.69(19)
C3 Ru2 C14 78.85(15)
C29 Ru2 C14 114.08(17)
C2 Ru2 C14 66.54(15)
C4 Ru2 C14 66.58(15)
C1 Ru2 C14 36.63(14)
C11 Ru2 C14 36.86(14)
C17 N1 C18 102.8(3)
C17 N1 C19 115.1(6)
C18 N1 C19 105.2(6)
C17 N1 C19' 103.2(9)
C18 N1 C19' 117.1(10)
C17 N1 Pd1 114.8(3)
C18 N1 Pd1 112.6(3)
C19 N1 Pd1 106.1(4)
C19' N1 Pd1 106.3(7)
N2 Pd1 N2' 12.6(5)
N2 Pd1 N1 84.6(3)
N2' Pd1 N1 85.4(4)
N2 Pd1 Cl2 93.1(2)
N2' Pd1 Cl2 91.9(4)
N1 Pd1 Cl2 177.01(11)
N2 Pd1 Cl1 174.4(3)
N2' Pd1 Cl1 171.8(4)
N1 Pd1 Cl1 92.50(10)
Cl2 Pd1 Cl1 89.97(6)
C20 C19 N1 107.9(8)
C20 C19 H19A 110.1
N1 C19 H19A 110.1
C20 C19 H19B 110.1
N1 C19 H19B 110.1
H19A C19 H19B 108.4
C19 C20 N2 109.0(7)
C19 C20 H20A 109.9
N2 C20 H20A 109.9
C19 C20 H20B 109.9
N2 C20 H20B 109.9
H20A C20 H20B 108.3
C21 N2 C20 112.6(8)
C21 N2 C22 108.8(9)
C20 N2 C22 107.0(8)
C21 N2 Pd1 109.6(7)
C20 N2 Pd1 106.5(5)
C22 N2 Pd1 112.5(7)
N2 C21 H21A 109.5
N2 C21 H21B 109.5
H21A C21 H21B 109.5
N2 C21 H21C 109.5
H21A C21 H21C 109.5
H21B C21 H21C 109.5
N2 C22 H22A 109.5
N2 C22 H22B 109.5
H22A C22 H22B 109.5
N2 C22 H22C 109.5
H22A C22 H22C 109.5
H22B C22 H22C 109.5
C20' C19' N1 109.1(12)
C20' C19' H19C 109.9
N1 C19' H19C 109.9
C20' C19' H19D 109.9
N1 C19' H19D 109.9
H19C C19' H19D 108.3
C19' C20' N2' 111.5(12)
C19' C20' H20C 109.3
N2' C20' H20C 109.3
C19' C20' H20D 109.3
N2' C20' H20D 109.3
H20C C20' H20D 108
C20' N2' C21' 110.9(13)
C20' N2' C22' 108.0(12)
C21' N2' C22' 109.0(13)
C20' N2' Pd1 105.7(8)
C21' N2' Pd1 113.6(11)
C22' N2' Pd1 109.4(12)
N2' C21' H21D 109.5
N2' C21' H21E 109.5
H21D C21' H21E 109.5
N2' C21' H21F 109.5
H21D C21' H21F 109.5
H21E C21' H21F 109.5
N2' C22' H22D 109.5
N2' C22' H22E 109.5
H22D C22' H22E 109.5
N2' C22' H22F 109.5
H22D C22' H22F 109.5
H22E C22' H22F 109.5
C28 C29 C30 108.3(5)
C28 C29 Ru2 71.0(3)
C30 C29 Ru2 70.3(3)
C28 C29 H29 125.8
C30 C29 H29 125.8
Ru2 C29 H29 124.5
C33 C34 H34A 109.5
C33 C34 H34B 109.5
H34A C34 H34B 109.5
C33 C34 H34C 109.5
H34A C34 H34C 109.5
H34B C34 H34C 109.5
O2 C35 C36 107.1(4)
O2 C35 H35A 110.3
C36 C35 H35A 110.3
O2 C35 H35B 110.3
C36 C35 H35B 110.3
H35A C35 H35B 108.5
C35 C36 H36A 109.5
C35 C36 H36B 109.5
H36A C36 H36B 109.5
C35 C36 H36C 109.5
H36A C36 H36C 109.5
H36B C36 H36C 109.5
O3 C37 C38 123.2(7)
O3 C37 C39 119.9(7)
C38 C37 C39 116.9(7)
C37 C38 H38A 109.5
C37 C38 H38B 109.5
H38A C38 H38B 109.5
C37 C38 H38C 109.5
H38A C38 H38C 109.5
H38B C38 H38C 109.5
C37 C39 H39A 109.5
C37 C39 H39B 109.5
H39A C39 H39B 109.5
C37 C39 H39C 109.5
H39A C39 H39C 109.5
H39B C39 H39C 109.5
C40 C41 H41A 109.5
C40 C41 H41B 109.5
H41A C41 H41B 109.5
C40 C41 H41C 109.5
H41A C41 H41C 109.5
H41B C41 H41C 109.5
O4 C40 C42 128.8(11)
O4 C40 C41 130.4(13)
C42 C40 C41 98.6(11)
C40 C42 H42A 109.5
C40 C42 H42B 109.5
H42A C42 H42B 109.5
C40 C42 H42C 109.5
H42A C42 H42C 109.5
H42B C42 H42C 109.5
C40' C41' H41D 109.5
C40' C41' H41E 109.5
H41D C41' H41E 109.5
C40' C41' H41F 109.5
H41D C41' H41F 109.5
H41E C41' H41F 109.5
O4' C40' C42' 134(4)
O4' C40' C41' 116(3)
C42' C40' C41' 90.7(18)
C40' C42' H42D 109.5
C40' C42' H42E 109.5
H42D C42' H42E 109.5
C40' C42' H42F 109.5
H42D C42' H42F 109.5
H42E C42' H42F 109.5
F6 P1 F4 91.3(4)
F6 P1 F5 176.2(5)
F4 P1 F5 90.3(4)
F6 P1 F2 88.9(4)
F4 P1 F2 179.0(5)
F5 P1 F2 89.4(5)
F6 P1 F1 93.6(4)
F4 P1 F1 91.4(4)
F5 P1 F1 89.8(5)
F2 P1 F1 89.6(4)
F6 P1 F3 87.5(4)
F4 P1 F3 88.6(4)
F5 P1 F3 89.1(4)
F2 P1 F3 90.4(4)
F1 P1 F3 179.0(5)
F4' P1' F2' 176.0(16)
F4' P1' F3' 87.6(13)
F2' P1' F3' 96.1(13)
F4' P1' F6' 92.7(13)
F2' P1' F6' 88.8(13)
F3' P1' F6' 90.3(13)
F4' P1' F5' 89.6(13)
F2' P1' F5' 88.7(13)
F3' P1' F5' 93.5(13)
F6' P1' F5' 175.7(15)
F4' P1' F1' 90.6(13)
F2' P1' F1' 85.8(13)
F3' P1' F1' 177.0(17)
F6' P1' F1' 87.4(13)
F5' P1' F1' 88.9(13)
F12' P2 F11 133.1(6)
F12' P2 F10 111.5(7)
F11 P2 F10 94.9(7)
F12' P2 F7 120.5(6)
F11 P2 F7 94.9(5)
F10 P2 F7 92.8(8)
F12' P2 F10' 93.8(8)
F11 P2 F10' 112.7(8)
F7 P2 F10' 97.1(9)
F12' P2 F9' 92.3(6)
F11 P2 F9' 51.2(5)
F10 P2 F9' 84.4(8)
F7 P2 F9' 145.3(6)
F10' P2 F9' 91.3(9)
F12' P2 F8' 88.3(5)
F11 P2 F8' 67.3(6)
F10 P2 F8' 159.8(7)
F7 P2 F8' 79.8(6)
F10' P2 F8' 176.8(9)
F9' P2 F8' 91.0(6)
F12' P2 F7' 93.2(6)
F11 P2 F7' 123.5(6)
F10 P2 F7' 94.7(9)
F10' P2 F7' 89.6(9)
F9' P2 F7' 174.4(6)
F8' P2 F7' 87.9(6)
F12' P2 F9 53.5(5)
F11 P2 F9 89.9(5)
F10 P2 F9 90.5(7)
F7 P2 F9 173.9(5)
F10' P2 F9 84.5(8)
F8' P2 F9 98.6(6)
F7' P2 F9 145.4(5)
F12' P2 F8 63.8(5)
F11 P2 F8 89.2(5)
F10 P2 F8 175.2(7)
F7 P2 F8 89.3(5)
F10' P2 F8 156.4(8)
F9' P2 F8 96.3(6)
F7' P2 F8 85.0(6)
F9 P2 F8 87.0(5)
F12' P2 F11' 177.2(5)
F11 P2 F11' 45.4(4)
F10 P2 F11' 71.3(7)
F7 P2 F11' 59.0(5)
F10' P2 F11' 89.0(7)
F9' P2 F11' 87.7(5)
F8' P2 F11' 88.9(5)
F7' P2 F11' 86.8(5)
F9 P2 F11' 127.0(5)
F8 P2 F11' 113.5(5)
F11 P2 F12 174.0(5)
F10 P2 F12 89.8(7)
F7 P2 F12 88.5(5)
F10' P2 F12 71.7(8)
F9' P2 F12 125.9(6)
F8' P2 F12 108.6(6)
F7' P2 F12 59.5(5)
F9 P2 F12 86.4(4)
F8 P2 F12 85.9(5)
F11' P2 F12 140.2(5)
C43 C44 H44A 109.5
C43 C44 H44B 109.5
H44A C44 H44B 109.5
C43 C44 H44C 109.5
H44A C44 H44C 109.5
H44B C44 H44C 109.5
O5 C43 C45 114.0(11)
O5 C43 C44 128.4(11)
C45 C43 C44 117.2(12)
C43 C45 H45A 109.5
C43 C45 H45B 109.5
H45A C45 H45B 109.5
C43 C45 H45C 109.5
H45A C45 H45C 109.5
H45B C45 H45C 109.5
C43' C44' H44D 109.5
C43' C44' H44E 109.5
H44D C44' H44E 109.5
C43' C44' H44F 109.5
H44D C44' H44F 109.5
H44E C44' H44F 109.5
O5' C43' C45' 101(3)
O5' C43' C44' 117(3)
C45' C43' C44' 126(3)
C43' C45' H45D 109.5
C43' C45' H45E 109.5
H45D C45' H45E 109.5
C43' C45' H45F 109.5
H45D C45' H45F 109.5
H45E C45' H45F 109.5

loop_
_geom_bond_atom_site_label_1
_geom_bond_atom_site_label_2
_geom_bond_distance
C1 C14 1.406(6)
C1 C2 1.410(6)
C1 Ru2 2.219(4)
C1 H1 0.95
C2 C3 1.406(6)
C2 Ru2 2.196(4)
C2 H2 0.95
C3 C4 1.415(6)
C3 Ru2 2.187(5)
C3 H3 0.95
C4 C11 1.413(6)
C4 Ru2 2.206(4)
C4 H4 0.95
C5 C12 1.403(6)
C5 C6 1.408(6)
C5 Ru1 2.218(4)
C5 H5 0.95
C6 C7 1.407(6)
C6 Ru1 2.184(4)
C6 H6 0.95
C7 C8 1.419(6)
C7 Ru1 2.180(4)
C7 H7 0.95
C8 C13 1.407(5)
C8 Ru1 2.192(4)
C8 H8 0.95
C9 O1 1.407(5)
C9 C14 1.518(6)
C9 C13 1.528(5)
C9 C15 1.556(5)
C10 O2 1.406(5)
C10 C11 1.514(6)
C10 C12 1.524(6)
C10 C16 1.547(6)
C11 C14 1.423(6)
C11 Ru2 2.248(4)
C12 C13 1.417(6)
C12 Ru1 2.230(4)
C13 Ru1 2.221(4)
C14 Ru2 2.254(4)
C15 C18 1.534(6)
C15 C16 1.556(6)
C15 H15 1
C16 C17 1.540(6)
C16 H16 1
C17 N1 1.479(6)
C17 H17A 0.99
C17 H17B 0.99
C18 N1 1.488(5)
C18 H18A 0.99
C18 H18B 0.99
C23 C27 1.400(10)
C23 C24 1.428(9)
C23 Ru1 2.166(8)
C23 H23 0.95
C24 C25 1.421(10)
C24 Ru1 2.189(7)
C24 H24 0.95
C25 C26 1.427(11)
C25 Ru1 2.187(8)
C25 H25 0.95
C26 C27 1.413(10)
C26 Ru1 2.165(9)
C26 H26 0.95
C27 Ru1 2.147(9)
C27 H27 0.95
C23' C27' 1.397(19)
C23' C24' 1.421(19)
C23' Ru1 2.15(3)
C23' H23' 0.95
C24' C25' 1.41(2)
C24' Ru1 2.19(3)
C24' H24' 0.95
C25' C26' 1.421(19)
C25' Ru1 2.22(3)
C25' H25' 0.95
C26' C27' 1.417(19)
C26' Ru1 2.20(3)
C26' H26' 0.95
C27' Ru1 2.24(3)
C27' H27' 0.95
C28 C29 1.397(7)
C28 C32 1.417(8)
C28 Ru2 2.185(5)
C28 H28 0.95
C30 C31 1.405(7)
C30 C29 1.414(7)
C30 Ru2 2.175(5)
C30 H30 0.95
C31 C32 1.414(8)
C31 Ru2 2.174(5)
C31 H31 0.95
C32 Ru2 2.175(5)
C32 H32 0.95
C33 O1 1.442(5)
C33 C34 1.498(6)
C33 H33A 0.99
C33 H33B 0.99
O2 C35 1.452(5)
Cl1 Pd1 2.2954(13)
Cl2 Pd1 2.2916(15)
Ru2 C29 2.196(5)
N1 C19 1.515(9)
N1 C19' 1.515(13)
N1 Pd1 2.074(3)
Pd1 N2 2.065(8)
Pd1 N2' 2.067(12)
C19 C20 1.471(12)
C19 H19A 0.99
C19 H19B 0.99
C20 N2 1.499(10)
C20 H20A 0.99
C20 H20B 0.99
N2 C21 1.480(12)
N2 C22 1.513(11)
C21 H21A 0.98
C21 H21B 0.98
C21 H21C 0.98
C22 H22A 0.98
C22 H22B 0.98
C22 H22C 0.98
C19' C20' 1.460(17)
C19' H19C 0.99
C19' H19D 0.99
C20' N2' 1.491(14)
C20' H20C 0.99
C20' H20D 0.99
N2' C21' 1.491(15)
N2' C22' 1.510(15)
C21' H21D 0.98
C21' H21E 0.98
C21' H21F 0.98
C22' H22D 0.98
C22' H22E 0.98
C22' H22F 0.98
C29 H29 0.95
C34 H34A 0.98
C34 H34B 0.98
C34 H34C 0.98
C35 C36 1.496(7)
C35 H35A 0.99
C35 H35B 0.99
C36 H36A 0.98
C36 H36B 0.98
C36 H36C 0.98
C37 O3 1.199(7)
C37 C38 1.458(9)
C37 C39 1.491(9)
C38 H38A 0.98
C38 H38B 0.98
C38 H38C 0.98
C39 H39A 0.98
C39 H39B 0.98
C39 H39C 0.98
O4 C40 1.103(13)
C41 C40 1.640(13)
C41 H41A 0.98
C41 H41B 0.98
C41 H41C 0.98
C40 C42 1.605(13)
C42 H42A 0.98
C42 H42B 0.98
C42 H42C 0.98
O4' C40' 1.15(2)
C41' C40' 1.658(18)
C41' H41D 0.98
C41' H41E 0.98
C41' H41F 0.98
C40' C42' 1.620(19)
C42' H42D 0.98
C42' H42E 0.98
C42' H42F 0.98
P1 F6 1.554(5)
P1 F4 1.560(6)
P1 F5 1.568(6)
P1 F2 1.568(7)
P1 F1 1.575(6)
P1 F3 1.593(6)
P1' F4' 1.552(16)
P1' F2' 1.569(16)
P1' F3' 1.573(15)
P1' F6' 1.577(15)
P1' F5' 1.581(16)
P1' F1' 1.583(15)
P2 F12' 1.506(8)
P2 F11 1.519(6)
P2 F10 1.551(9)
P2 F7 1.557(7)
P2 F10' 1.561(10)
P2 F9' 1.572(7)
P2 F8' 1.588(9)
P2 F7' 1.592(8)
P2 F9 1.602(6)
P2 F8 1.604(8)
P2 F11' 1.606(7)
P2 F12 1.608(6)
O5 C43 1.154(14)
C44 C43 1.520(13)
C44 H44A 0.98
C44 H44B 0.98
C44 H44C 0.98
C43 C45 1.450(11)
C45 H45A 0.98
C45 H45B 0.98
C45 H45C 0.98
O5' C43' 1.24(2)
C44' C43' 1.483(18)
C44' H44D 0.98
C44' H44E 0.98
C44' H44F 0.98
C43' C45' 1.481(17)
C45' H45D 0.98
C45' H45E 0.98
C45' H45F 0.98
